data_7216070
loop_
_publ_author_name
'Burrows, Andrew D.'
'Harrington, Ross W.'
'Mahon, Mary F.'
'Teat, Simon J.'

_publ_section_title
;
 The structural influence of ligand coordination and hydrogen bonding
 capabilities in the crystal engineering of metal thiosemicarbazide
 compounds with malonate
;
_journal_issue 64
_journal_name_full CrystEngComm
_journal_page_first 388
_journal_paper_doi 10.1039/b505655a
_journal_volume 7
_journal_year 2005
_chemical_formula_sum 'C12 H34 N6 Ni2 O14 S2'
_chemical_formula_weight 667.99
_chemical_name_systematic
;
?
;
_space_group_IT_number 14
_symmetry_space_group_name_Hall '-P 2ybc'
_symmetry_space_group_name_H-M 'P 1 21/c 1'
_atom_sites_solution_hydrogens geom
_atom_sites_solution_primary direct
_atom_sites_solution_secondary difmap
_audit_creation_method SHELXL-97
_cell_angle_alpha 90.00
_cell_angle_beta 93.865(10)
_cell_angle_gamma 90.00
_cell_formula_units_Z 4
_cell_length_a 7.1390(14)
_cell_length_b 31.196(6)
_cell_length_c 11.575(2)
_cell_measurement_temperature 150(2)
_cell_volume 2572.0(8)
_computing_structure_refinement 'SHELXL-97 (Sheldrick, 1997)'
_computing_structure_solution 'SHELXS-97 (Sheldrick, 1990)'
_diffrn_ambient_temperature 150(2)
_diffrn_measured_fraction_theta_full 0.991
_diffrn_measured_fraction_theta_max 0.991
_diffrn_radiation_monochromator graphite
_diffrn_radiation_source 'fine-focus sealed tube'
_diffrn_radiation_wavelength 0.69410
_diffrn_reflns_av_R_equivalents 0.0580
_diffrn_reflns_av_sigmaI/netI 0.0693
_diffrn_reflns_limit_h_max 8
_diffrn_reflns_limit_h_min -8
_diffrn_reflns_limit_k_max 37
_diffrn_reflns_limit_k_min -37
_diffrn_reflns_limit_l_max 14
_diffrn_reflns_limit_l_min -10
_diffrn_reflns_number 13317
_diffrn_reflns_theta_full 25.00
_diffrn_reflns_theta_max 25.00
_diffrn_reflns_theta_min 1.84
_exptl_absorpt_coefficient_mu 1.701
_exptl_absorpt_correction_T_max 0.9832
_exptl_absorpt_correction_T_min 0.7845
_exptl_crystal_density_diffrn 1.725
_exptl_crystal_density_method 'not measured'
_exptl_crystal_F_000 1392
_exptl_crystal_size_max 0.15
_exptl_crystal_size_mid 0.01
_exptl_crystal_size_min 0.01
_refine_diff_density_max 0.694
_refine_diff_density_min -1.076
_refine_diff_density_rms 0.121
_refine_ls_extinction_coef 0.0019(2)
_refine_ls_extinction_expression Fc^*^=kFc[1+0.001xFc^2^\l^3^/sin(2\q)]^-1/4^
_refine_ls_extinction_method SHELXL
_refine_ls_goodness_of_fit_ref 1.146
_refine_ls_hydrogen_treatment mixed
_refine_ls_matrix_type full
_refine_ls_number_parameters 406
_refine_ls_number_reflns 4815
_refine_ls_number_restraints 66
_refine_ls_restrained_S_all 1.138
_refine_ls_R_factor_all 0.1067
_refine_ls_R_factor_gt 0.0701
_refine_ls_shift/su_max 0.000
_refine_ls_shift/su_mean 0.000
_refine_ls_structure_factor_coef Fsqd
_refine_ls_weighting_details 'calc w=1/[\s^2^(Fo^2^)+(0.0250P)^2^+14.3728P] where P=(Fo^2^+2Fc^2^)/3'
_refine_ls_weighting_scheme calc
_refine_ls_wR_factor_gt 0.1180
_refine_ls_wR_factor_ref 0.1262
_reflns_number_gt 3371
_reflns_number_total 4815
_reflns_threshold_expression >2sigma(I)
_cod_data_source_file b505655a.txt
_cod_data_source_block 2
_cod_original_cell_volume 2572.1(9)
_cod_database_code 7216070

loop_
_symmetry_equiv_pos_as_xyz
'x, y, z'
'-x, y+1/2, -z+1/2'
'-x, -y, -z'
'x, -y-1/2, z-1/2'

loop_
_atom_site_label
_atom_site_type_symbol
_atom_site_fract_x
_atom_site_fract_y
_atom_site_fract_z
_atom_site_U_iso_or_equiv
_atom_site_adp_type
_atom_site_occupancy
_atom_site_symmetry_multiplicity
_atom_site_calc_flag
_atom_site_refinement_flags
Ni1 Ni 0.71798(14) 0.11001(2) 0.46096(8) 0.0183(2) Uani 1 1 d .
Ni2 Ni 0.21457(11) 0.24926(3) 0.20652(7) 0.00867(18) Uani 1 1 d .
S1 S 0.9084(3) 0.06191(5) 0.53362(15) 0.0216(4) Uani 1 1 d .
S2 S 0.5211(3) 0.06235(5) 0.39514(16) 0.0236(4) Uani 1 1 d .
N1 N 0.9043(9) 0.15337(17) 0.5000(5) 0.0223(13) Uani 1 1 d D
H1A H 0.857(10) 0.1745(13) 0.541(5) 0.03(2) Uiso 1 1 d D
H1B H 0.944(10) 0.1639(17) 0.435(3) 0.04(2) Uiso 1 1 d D
N2 N 1.0680(9) 0.13783(18) 0.5611(5) 0.0280(14) Uani 1 1 d D
H2 H 1.139(9) 0.1582(18) 0.595(6) 0.04(2) Uiso 1 1 d D
N3 N 1.2433(9) 0.08274(19) 0.6374(5) 0.0257(14) Uani 1 1 d D
H3 H 1.346(7) 0.099(2) 0.649(7) 0.04(3) Uiso 1 1 d D
N4 N 0.5404(10) 0.15308(17) 0.4161(5) 0.0276(15) Uani 1 1 d D
H4A H 0.509(11) 0.1639(17) 0.484(3) 0.033 Uiso 1 1 d D
H4B H 0.577(10) 0.1744(13) 0.372(4) 0.033 Uiso 1 1 d D
N5 N 0.3723(9) 0.13907(18) 0.3565(5) 0.0274(14) Uani 1 1 d D
H5 H 0.286(7) 0.1574(16) 0.328(5) 0.013(17) Uiso 1 1 d D
N6 N 0.1910(9) 0.08319(18) 0.2888(6) 0.0292(15) Uani 1 1 d D
H6 H 0.120(10) 0.1049(18) 0.262(7) 0.05(3) Uiso 1 1 d D
C1 C 1.0866(10) 0.0958(2) 0.5820(6) 0.0200(15) Uani 1 1 d .
C2 C 1.2866(11) 0.0391(2) 0.6709(7) 0.0274(16) Uani 1 1 d U
H2A H 1.4119 0.0314 0.6455 0.033 Uiso 1 1 calc R
H2B H 1.1933 0.0196 0.6314 0.033 Uiso 1 1 calc R
C3 C 1.2854(13) 0.0327(3) 0.8002(7) 0.041(2) Uani 1 1 d U
H3A H 1.3813 0.0511 0.8394 0.062 Uiso 1 1 calc R
H3B H 1.3125 0.0027 0.8192 0.062 Uiso 1 1 calc R
H3C H 1.1617 0.0404 0.8258 0.062 Uiso 1 1 calc R
C4 C 0.3473(10) 0.0970(2) 0.3423(6) 0.0227(16) Uani 1 1 d .
C5 C 0.1513(12) 0.0391(2) 0.2552(7) 0.0367(19) Uani 1 1 d U
H5A H 0.0162 0.0331 0.2617 0.044 Uiso 1 1 calc R
H5B H 0.2237 0.0196 0.3089 0.044 Uiso 1 1 calc R
C6 C 0.2012(15) 0.0302(3) 0.1330(8) 0.056(3) Uani 1 1 d U
H6A H 0.1422 0.0517 0.0808 0.083 Uiso 1 1 calc R
H6B H 0.1560 0.0016 0.1095 0.083 Uiso 1 1 calc R
H6C H 0.3378 0.0314 0.1293 0.083 Uiso 1 1 calc R
C7 C -0.0489(8) 0.17548(18) 0.1934(5) 0.0103(12) Uani 1 1 d U
C8 C -0.1653(9) 0.19878(18) 0.0982(5) 0.0129(13) Uani 1 1 d U
H8A H -0.1179 0.1900 0.0232 0.015 Uiso 1 1 calc R
H8B H -0.2958 0.1881 0.0989 0.015 Uiso 1 1 calc R
C9 C -0.1729(9) 0.2471(2) 0.0999(5) 0.0124(12) Uani 1 1 d U
C10 C 0.4807(8) 0.32310(19) 0.2193(5) 0.0119(13) Uani 1 1 d U
C11 C 0.5945(9) 0.30030(19) 0.3164(5) 0.0134(13) Uani 1 1 d U
H11A H 0.5442 0.3091 0.3905 0.016 Uiso 1 1 calc R
H11B H 0.7250 0.3111 0.3172 0.016 Uiso 1 1 calc R
C12 C 0.6025(8) 0.2515(2) 0.3147(4) 0.0102(12) Uani 1 1 d U
O1 O 0.1006(6) 0.19175(12) 0.2398(3) 0.0121(9) Uani 1 1 d .
O2 O -0.1044(6) 0.13894(14) 0.2207(4) 0.0207(10) Uani 1 1 d .
O3 O -0.3294(6) 0.26520(12) 0.0758(3) 0.0122(9) Uani 1 1 d .
O4 O -0.0223(6) 0.26855(13) 0.1173(4) 0.0131(9) Uani 1 1 d .
O5 O 0.3300(6) 0.30675(13) 0.1735(4) 0.0137(9) Uani 1 1 d .
O6 O 0.5368(6) 0.35933(13) 0.1904(4) 0.0189(10) Uani 1 1 d .
O7 O 0.7576(6) 0.23383(13) 0.3383(3) 0.0127(9) Uani 1 1 d .
O8 O 0.4514(6) 0.23044(12) 0.2961(4) 0.0125(9) Uani 1 1 d .
O1W O 0.0987(6) 0.27157(14) 0.3559(4) 0.0145(9) Uani 1 1 d D
H1WA H 0.170(8) 0.273(2) 0.422(3) 0.016(17) Uiso 1 1 d D
H1WB H 0.086(13) 0.2989(8) 0.336(7) 0.05(3) Uiso 1 1 d D
O2W O 0.3324(6) 0.22669(13) 0.0576(4) 0.0125(9) Uani 1 1 d D
H2WA H 0.36(2) 0.203(3) 0.018(12) 0.18(7) Uiso 1 1 d D
H2WB H 0.448(4) 0.237(2) 0.062(6) 0.03(2) Uiso 1 1 d D
O3W O 0.6664(9) 0.41064(19) 0.5617(6) 0.0425(15) Uani 1 1 d D
H3WA H 0.724(17) 0.395(4) 0.618(8) 0.12(5) Uiso 1 1 d D
H3WB H 0.70(5) 0.406(10) 0.490(10) 0.4(2) Uiso 1 1 d D
O4W O 0.7794(8) 0.41060(18) 0.3161(6) 0.0373(14) Uani 1 1 d D
H4WA H 0.694(7) 0.3925(18) 0.286(6) 0.02(2) Uiso 1 1 d D
H4WB H 0.839(13) 0.417(3) 0.254(6) 0.07(4) Uiso 1 1 d D
O5W O 0.3322(9) 0.1372(2) 0.0579(5) 0.0477(17) Uani 1 1 d D
H5WA H 0.433(6) 0.124(2) 0.090(6) 0.03(2) Uiso 1 1 d D
H5WB H 0.260(11) 0.133(3) -0.007(5) 0.05(3) Uiso 1 1 d D
O6W O 0.0981(9) 0.35943(19) 0.3650(6) 0.0443(15) Uani 1 1 d D
H6WA H -0.002(7) 0.376(2) 0.359(7) 0.04(3) Uiso 1 1 d D
H6WB H 0.07(2) 0.346(5) 0.430(8) 0.15(7) Uiso 1 1 d D

loop_
_atom_site_aniso_label
_atom_site_aniso_U_11
_atom_site_aniso_U_22
_atom_site_aniso_U_33
_atom_site_aniso_U_23
_atom_site_aniso_U_13
_atom_site_aniso_U_12
Ni1 0.0256(5) 0.0098(4) 0.0192(4) 0.0008(4) -0.0008(3) 0.0014(4)
Ni2 0.0049(3) 0.0107(3) 0.0103(3) 0.0001(3) 0.0001(2) -0.0005(3)
S1 0.0222(10) 0.0117(8) 0.0298(10) -0.0019(7) -0.0055(7) -0.0006(7)
S2 0.0218(10) 0.0142(8) 0.0337(10) 0.0019(7) -0.0061(8) 0.0032(7)
N1 0.037(4) 0.015(3) 0.015(3) 0.000(2) -0.004(3) -0.003(3)
N2 0.033(4) 0.015(3) 0.034(4) -0.007(3) -0.010(3) -0.006(3)
N3 0.020(4) 0.026(3) 0.030(3) -0.003(3) -0.005(3) -0.003(3)
N4 0.051(5) 0.011(3) 0.020(3) 0.002(2) -0.003(3) 0.010(3)
N5 0.037(4) 0.017(3) 0.027(3) 0.003(3) -0.006(3) 0.008(3)
N6 0.026(4) 0.019(3) 0.041(4) 0.008(3) -0.007(3) 0.006(3)
C1 0.029(4) 0.015(3) 0.017(3) -0.003(3) 0.008(3) -0.003(3)
C2 0.025(4) 0.016(3) 0.041(4) -0.001(3) 0.003(3) 0.002(3)
C3 0.046(6) 0.027(4) 0.050(5) 0.001(4) 0.002(4) 0.003(4)
C4 0.027(4) 0.022(4) 0.019(4) 0.006(3) 0.002(3) 0.010(3)
C5 0.029(5) 0.032(4) 0.047(5) 0.013(4) -0.010(4) -0.004(3)
C6 0.070(7) 0.037(5) 0.061(6) -0.018(5) 0.013(5) -0.008(5)
C7 0.009(3) 0.011(3) 0.011(3) 0.000(2) 0.004(2) 0.000(2)
C8 0.011(3) 0.014(3) 0.013(3) -0.003(2) -0.002(2) -0.003(2)
C9 0.014(3) 0.015(3) 0.008(3) 0.000(2) 0.000(2) -0.002(3)
C10 0.008(3) 0.017(3) 0.011(3) -0.004(2) 0.000(2) 0.003(2)
C11 0.009(3) 0.019(3) 0.013(3) 0.003(2) 0.004(2) -0.004(3)
C12 0.012(3) 0.017(3) 0.002(3) 0.000(2) 0.002(2) 0.001(3)
O1 0.014(2) 0.012(2) 0.010(2) 0.0002(17) -0.0020(17) -0.0008(17)
O2 0.016(3) 0.017(2) 0.028(3) 0.007(2) -0.005(2) -0.0046(19)
O3 0.008(2) 0.014(2) 0.014(2) 0.0009(17) 0.0022(17) 0.0021(17)
O4 0.006(2) 0.016(2) 0.018(2) 0.0026(17) 0.0013(17) -0.0005(17)
O5 0.010(2) 0.014(2) 0.016(2) 0.0031(17) -0.0017(17) 0.0005(18)
O6 0.015(3) 0.015(2) 0.027(3) 0.0067(19) -0.0058(19) -0.0049(19)
O7 0.008(2) 0.018(2) 0.012(2) 0.0031(17) 0.0005(17) 0.0022(17)
O8 0.009(2) 0.012(2) 0.015(2) 0.0035(17) -0.0057(17) -0.0021(17)
O1W 0.015(3) 0.016(2) 0.012(2) -0.0010(19) -0.0014(18) -0.0006(18)
O2W 0.007(3) 0.015(2) 0.016(2) -0.0067(18) 0.0024(18) -0.0016(17)
O3W 0.029(3) 0.035(3) 0.062(4) 0.008(3) -0.004(3) 0.007(3)
O4W 0.023(3) 0.033(3) 0.056(4) -0.008(3) 0.001(3) -0.008(2)
O5W 0.051(5) 0.045(4) 0.044(4) 0.006(3) -0.013(3) 0.021(3)
O6W 0.044(4) 0.035(3) 0.052(4) 0.002(3) -0.003(3) 0.014(3)

loop_
_atom_type_symbol
_atom_type_description
_atom_type_scat_dispersion_real
_atom_type_scat_dispersion_imag
_atom_type_scat_source
C C 0.0033 0.0016 'International Tables Vol C Tables 4.2.6.8 and 6.1.1.4'
H H 0.0000 0.0000 'International Tables Vol C Tables 4.2.6.8 and 6.1.1.4'
N N 0.0061 0.0033 'International Tables Vol C Tables 4.2.6.8 and 6.1.1.4'
O O 0.0106 0.0060 'International Tables Vol C Tables 4.2.6.8 and 6.1.1.4'
S S 0.1246 0.1234 'International Tables Vol C Tables 4.2.6.8 and 6.1.1.4'
Ni Ni 0.3393 1.1124 'International Tables Vol C Tables 4.2.6.8 and 6.1.1.4'

loop_
_geom_angle_atom_site_label_1
_geom_angle_atom_site_label_2
_geom_angle_atom_site_label_3
_geom_angle
N4 Ni1 N1 90.3(2)
N4 Ni1 S2 89.1(2)
N1 Ni1 S2 172.68(19)
N4 Ni1 S1 172.8(2)
N1 Ni1 S1 89.42(18)
S2 Ni1 S1 92.12(6)
O8 Ni2 O4 179.57(19)
O8 Ni2 O1 88.72(17)
O4 Ni2 O1 91.62(17)
O8 Ni2 O5 90.99(17)
O4 Ni2 O5 88.67(17)
O1 Ni2 O5 179.7(2)
O8 Ni2 O1W 92.09(17)
O4 Ni2 O1W 87.67(17)
O1 Ni2 O1W 87.16(17)
O5 Ni2 O1W 92.89(17)
O8 Ni2 O2W 87.48(17)
O4 Ni2 O2W 92.76(17)
O1 Ni2 O2W 92.75(16)
O5 Ni2 O2W 87.20(17)
O1W Ni2 O2W 179.6(2)
C1 S1 Ni1 97.6(2)
C4 S2 Ni1 97.4(3)
N2 N1 Ni1 114.3(4)
N2 N1 H1A 108(5)
Ni1 N1 H1A 112(5)
N2 N1 H1B 105(5)
Ni1 N1 H1B 108(5)
H1A N1 H1B 109.1(17)
C1 N2 N1 119.7(6)
C1 N2 H2 125(5)
N1 N2 H2 114(5)
C1 N3 C2 125.6(6)
C1 N3 H3 124(5)
C2 N3 H3 109(5)
N5 N4 Ni1 116.4(4)
N5 N4 H4A 107(5)
Ni1 N4 H4A 103(5)
N5 N4 H4B 103(5)
Ni1 N4 H4B 118(5)
H4A N4 H4B 108.9(17)
C4 N5 N4 117.9(6)
C4 N5 H5 120(4)
N4 N5 H5 122(4)
C4 N6 C5 125.6(6)
C4 N6 H6 111(6)
C5 N6 H6 122(6)
N3 C1 N2 117.5(6)
N3 C1 S1 123.7(5)
N2 C1 S1 118.8(6)
N3 C2 C3 111.9(6)
N3 C2 H2A 109.2
C3 C2 H2A 109.2
N3 C2 H2B 109.2
C3 C2 H2B 109.2
H2A C2 H2B 107.9
C2 C3 H3A 109.5
C2 C3 H3B 109.5
H3A C3 H3B 109.5
C2 C3 H3C 109.5
H3A C3 H3C 109.5
H3B C3 H3C 109.5
N6 C4 N5 119.0(6)
N6 C4 S2 121.9(5)
N5 C4 S2 119.1(6)
N6 C5 C6 111.8(7)
N6 C5 H5A 109.3
C6 C5 H5A 109.3
N6 C5 H5B 109.3
C6 C5 H5B 109.3
H5A C5 H5B 107.9
C5 C6 H6A 109.5
C5 C6 H6B 109.5
H6A C6 H6B 109.5
C5 C6 H6C 109.5
H6A C6 H6C 109.5
H6B C6 H6C 109.5
O2 C7 O1 121.9(5)
O2 C7 C8 116.8(5)
O1 C7 C8 121.3(5)
C9 C8 C7 119.1(5)
C9 C8 H8A 107.5
C7 C8 H8A 107.5
C9 C8 H8B 107.5
C7 C8 H8B 107.5
H8A C8 H8B 107.0
O3 C9 O4 121.5(6)
O3 C9 C8 118.4(5)
O4 C9 C8 119.8(5)
O6 C10 O5 121.8(5)
O6 C10 C11 117.1(5)
O5 C10 C11 121.0(5)
C10 C11 C12 118.5(5)
C10 C11 H11A 107.7
C12 C11 H11A 107.7
C10 C11 H11B 107.7
C12 C11 H11B 107.7
H11A C11 H11B 107.1
O7 C12 O8 122.7(6)
O7 C12 C11 118.1(5)
O8 C12 C11 119.2(5)
C7 O1 Ni2 127.8(4)
C9 O4 Ni2 126.6(4)
C10 O5 Ni2 128.3(4)
C12 O8 Ni2 127.8(4)
Ni2 O1W H1WA 120(4)
Ni2 O1W H1WB 98(6)
H1WA O1W H1WB 102(7)
Ni2 O2W H2WA 144(10)
Ni2 O2W H2WB 105(5)
H2WA O2W H2WB 96(10)
H3WA O3W H3WB 118(10)
H4WA O4W H4WB 100(8)
H5WA O5W H5WB 134(8)
H6WA O6W H6WB 97(10)

loop_
_geom_bond_atom_site_label_1
_geom_bond_atom_site_label_2
_geom_bond_distance
Ni1 N4 1.896(6)
Ni1 N1 1.929(6)
Ni1 S2 2.150(2)
Ni1 S1 2.1572(19)
Ni2 O8 2.010(4)
Ni2 O4 2.013(4)
Ni2 O1 2.018(4)
Ni2 O5 2.021(4)
Ni2 O1W 2.087(4)
Ni2 O2W 2.090(4)
S1 C1 1.718(7)
S2 C4 1.726(7)
N1 N2 1.411(9)
N1 H1A 0.890(10)
N1 H1B 0.888(10)
N2 C1 1.339(9)
N2 H2 0.890(10)
N3 C1 1.316(9)
N3 C2 1.445(9)
N3 H3 0.890(10)
N4 N5 1.412(9)
N4 H4A 0.893(10)
N4 H4B 0.890(10)
N5 C4 1.332(9)
N5 H5 0.889(10)
N6 C4 1.312(9)
N6 C5 1.453(9)
N6 H6 0.889(10)
C2 C3 1.509(11)
C2 H2A 0.9900
C2 H2B 0.9900
C3 H3A 0.9800
C3 H3B 0.9800
C3 H3C 0.9800
C5 C6 1.507(12)
C5 H5A 0.9900
C5 H5B 0.9900
C6 H6A 0.9800
C6 H6B 0.9800
C6 H6C 0.9800
C7 O2 1.254(7)
C7 O1 1.269(7)
C7 C8 1.520(8)
C8 C9 1.507(8)
C8 H8A 0.9900
C8 H8B 0.9900
C9 O3 1.266(7)
C9 O4 1.272(7)
C10 O6 1.252(7)
C10 O5 1.274(7)
C10 C11 1.519(8)
C11 C12 1.525(8)
C11 H11A 0.9900
C11 H11B 0.9900
C12 O7 1.250(7)
C12 O8 1.268(7)
O1W H1WA 0.888(10)
O1W H1WB 0.888(10)
O2W H2WA 0.890(10)
O2W H2WB 0.886(10)
O3W H3WA 0.889(10)
O3W H3WB 0.890(11)
O4W H4WA 0.889(10)
O4W H4WB 0.890(10)
O5W H5WA 0.890(10)
O5W H5WB 0.890(10)
O6W H6WA 0.888(10)
O6W H6WB 0.888(10)

loop_
_geom_hbond_atom_site_label_D
_geom_hbond_atom_site_label_H
_geom_hbond_atom_site_label_A
_geom_hbond_distance_DH
_geom_hbond_distance_HA
_geom_hbond_distance_DA
_geom_hbond_angle_DHA
_geom_hbond_site_symmetry_A
N1 H1A O4 0.890(10) 2.14(5) 2.821(7) 133(6) 4_666
N1 H1A O3 0.890(10) 2.36(3) 3.194(7) 157(6) 4_666
N1 H1B O2 0.888(10) 2.60(5) 3.261(7) 132(6) 1_655
N2 H2 O5 0.890(10) 1.92(2) 2.802(7) 168(8) 4_666
N2 H2 O4 0.890(10) 2.58(7) 3.070(7) 116(6) 4_666
N3 H3 O6 0.890(10) 1.92(2) 2.803(7) 169(8) 4_666
N4 H4A O6 0.893(10) 2.50(4) 3.200(8) 136(5) 4_566
N4 H4B O8 0.890(10) 2.13(5) 2.835(7) 136(6) .
N4 H4B O7 0.890(10) 2.30(3) 3.122(7) 153(6) .
N5 H5 O1 0.889(10) 1.938(17) 2.817(7) 170(6) .
N6 H6 O2 0.889(10) 1.95(3) 2.805(7) 160(8) .
O1W H1WA O2W 0.888(10) 1.891(13) 2.777(5) 176(6) 4_566
O1W H1WB O6W 0.888(10) 1.92(4) 2.743(7) 154(8) .
O2W H2WA O5W 0.890(10) 2.12(12) 2.792(8) 131(14) .
O2W H2WB O3 0.886(10) 1.812(15) 2.693(6) 173(7) 1_655
O3W H3WA O2 0.889(10) 1.96(3) 2.837(8) 168(13) 4_666
O3W H3WB O4W 0.890(11) 2.13(7) 3.007(10) 168(29) .
O4W H4WA O6 0.889(10) 1.84(2) 2.709(7) 166(7) .
O4W H4WB S1 0.890(10) 2.71(4) 3.562(7) 162(9) 4_565
O5W H5WA O3W 0.890(10) 2.03(4) 2.812(9) 146(7) 4_565
O5W H5WB O6W 0.890(10) 1.83(3) 2.699(8) 165(9) 4_565
O6W H6WA O4W 0.888(10) 1.93(2) 2.806(8) 169(8) 1_455
